data_7238622
loop_
_publ_author_name
'Yao, Changsheng'
'Qin, Bingbin'
'Zhang, Honghong'
'Lu, Jun'
'Wang, Donglin'
'Tu, Shujiang'

_publ_section_title
;
 One-pot solvent-free synthesis of quinolines by C--H activation/C--C Bond
 formation catalyzed by recyclable iron(iii) triflate
;
_journal_issue 9
_journal_name_full 'RSC Advances'
_journal_page_first 3759
_journal_paper_doi 10.1039/c2ra20172k
_journal_volume 2
_journal_year 2012
_chemical_formula_sum 'C22 H15 Cl2 N'
_chemical_formula_weight 364.25
_space_group_IT_number 14
_space_group_name_Hall '-P 2ybc'
_space_group_name_H-M_alt 'P 1 21/c 1'
_symmetry_cell_setting monoclinic
_symmetry_space_group_name_H-M 'P 1 21/c 1'
_atom_sites_solution_hydrogens geom
_atom_sites_solution_primary direct
_atom_sites_solution_secondary difmap
_audit_creation_method SHELXL-97
_cell_angle_alpha 90.00
_cell_angle_beta 111.573(15)
_cell_angle_gamma 90.00
_cell_formula_units_Z 4
_cell_length_a 8.486(3)
_cell_length_b 15.397(5)
_cell_length_c 14.367(4)
_cell_measurement_reflns_used 5726
_cell_measurement_temperature 293(2)
_cell_measurement_theta_max 29.816
_cell_measurement_theta_min 2.581
_cell_volume 1745.7(10)
_computing_cell_refinement 'Bruker SMART'
_computing_data_collection 'Bruker SMART'
_computing_data_reduction 'Bruker SAINT'
_computing_molecular_graphics 'Bruker SHELXTL'
_computing_publication_material 'Bruker SHELXTL'
_computing_structure_refinement 'SHELXL-97 (Sheldrick, 1997)'
_computing_structure_solution 'SHELXS-97 (Sheldrick, 1990)'
_diffrn_ambient_temperature 293(2)
_diffrn_measured_fraction_theta_full 0.867
_diffrn_measured_fraction_theta_max 0.867
_diffrn_measurement_device_type 'CCD area detector'
_diffrn_measurement_method 'phi and omega scans'
_diffrn_radiation_monochromator graphite
_diffrn_radiation_source 'fine-focus sealed tube'
_diffrn_radiation_type MoK\a
_diffrn_radiation_wavelength 0.71073
_diffrn_reflns_av_R_equivalents 0.0341
_diffrn_reflns_av_sigmaI/netI 0.0382
_diffrn_reflns_limit_h_max 11
_diffrn_reflns_limit_h_min -11
_diffrn_reflns_limit_k_max 20
_diffrn_reflns_limit_k_min -18
_diffrn_reflns_limit_l_max 18
_diffrn_reflns_limit_l_min -20
_diffrn_reflns_number 12183
_diffrn_reflns_theta_full 30.62
_diffrn_reflns_theta_max 30.62
_diffrn_reflns_theta_min 2.02
_exptl_absorpt_coefficient_mu 0.375
_exptl_absorpt_correction_T_max 0.925
_exptl_absorpt_correction_T_min 0.896
_exptl_absorpt_correction_type multi-scan
_exptl_absorpt_process_details SADABS
_exptl_crystal_colour colorless
_exptl_crystal_density_diffrn 1.386
_exptl_crystal_density_method 'not measured'
_exptl_crystal_description block
_exptl_crystal_F_000 752
_exptl_crystal_size_max 0.30
_exptl_crystal_size_mid 0.25
_exptl_crystal_size_min 0.20
_refine_diff_density_max 0.302
_refine_diff_density_min -0.441
_refine_diff_density_rms 0.069
_refine_ls_extinction_method none
_refine_ls_goodness_of_fit_ref 1.084
_refine_ls_hydrogen_treatment constr
_refine_ls_matrix_type full
_refine_ls_number_parameters 227
_refine_ls_number_reflns 4668
_refine_ls_number_restraints 0
_refine_ls_restrained_S_all 1.084
_refine_ls_R_factor_all 0.0686
_refine_ls_R_factor_gt 0.0461
_refine_ls_shift/su_max 0.001
_refine_ls_shift/su_mean 0.000
_refine_ls_structure_factor_coef Fsqd
_refine_ls_weighting_details 'calc w=1/[\s^2^(Fo^2^)+(0.0858P)^2^+0.2832P] where P=(Fo^2^+2Fc^2^)/3'
_refine_ls_weighting_scheme calc
_refine_ls_wR_factor_gt 0.1347
_refine_ls_wR_factor_ref 0.1610
_reflns_number_gt 3443
_reflns_number_total 4668
_reflns_threshold_expression >2sigma(I)
_cod_data_source_file c2ra20172k.txt
_cod_data_source_block 101127a
_cod_depositor_comments
;
The following automatic conversions were performed:

data item '_refine_ls_hydrogen_treatment' value 'CONSTR' was changed
to 'constr' in accordance with the
/home/saulius/struct/COD-crude-data/automatic-downloads/DataCite-retrospective/RSC/depositions/lib/dictionaries/cif_core.dic
dictionary named 'cif_core.dic' version 2.4.2 last updated on
2011-04-26.

data item '_symmetry_cell_setting' value 'Monoclinic' was changed to
'monoclinic' in accordance with the
/home/saulius/struct/COD-crude-data/automatic-downloads/DataCite-retrospective/RSC/depositions/lib/dictionaries/cif_core.dic
dictionary named 'cif_core.dic' version 2.4.2 last updated on
2011-04-26.

Automatic conversion script
Id: cif_fix_values 6909 2019-04-08 15:41:33Z antanas 
;
_cod_original_sg_symbol_H-M P21/c
_cod_database_code 7238622

loop_
_symmetry_equiv_pos_as_xyz
'x, y, z'
'-x, y+1/2, -z+1/2'
'-x, -y, -z'
'x, -y-1/2, z-1/2'

loop_
_atom_site_label
_atom_site_type_symbol
_atom_site_fract_x
_atom_site_fract_y
_atom_site_fract_z
_atom_site_U_iso_or_equiv
_atom_site_adp_type
_atom_site_occupancy
_atom_site_symmetry_multiplicity
_atom_site_calc_flag
_atom_site_refinement_flags
Cl1 Cl 0.05419(7) 0.56445(5) -0.38657(3) 0.0768(2) Uani 1 1 d .
Cl2 Cl 0.32757(9) 0.71157(4) -0.35536(4) 0.0747(2) Uani 1 1 d .
N1 N 0.17811(18) 0.45067(10) -0.02826(10) 0.0463(3) Uani 1 1 d .
C1 C 0.2674(2) 0.52294(11) -0.00581(11) 0.0423(3) Uani 1 1 d .
C2 C 0.3388(2) 0.55451(11) 0.09290(12) 0.0451(4) Uani 1 1 d .
H2 H 0.3991 0.6064 0.1053 0.054 Uiso 1 1 calc R
C3 C 0.3212(2) 0.51029(11) 0.17049(11) 0.0429(3) Uani 1 1 d .
C4 C 0.2335(2) 0.42965(11) 0.14937(12) 0.0425(3) Uani 1 1 d .
C5 C 0.2189(2) 0.37289(12) 0.22277(13) 0.0508(4) Uani 1 1 d .
H5 H 0.2684 0.3885 0.2898 0.061 Uiso 1 1 calc R
C6 C 0.1345(3) 0.29581(13) 0.19839(15) 0.0568(4) Uani 1 1 d .
C7 C 0.0565(3) 0.27401(13) 0.09650(17) 0.0613(5) Uani 1 1 d .
H7 H -0.0055 0.2228 0.0788 0.074 Uiso 1 1 calc R
C8 C 0.0696(3) 0.32581(13) 0.02414(15) 0.0559(4) Uani 1 1 d .
H8 H 0.0172 0.3096 -0.0425 0.067 Uiso 1 1 calc R
C9 C 0.1615(2) 0.40419(11) 0.04784(12) 0.0449(4) Uani 1 1 d .
C10 C 0.3909(2) 0.54693(11) 0.27262(12) 0.0458(4) Uani 1 1 d .
C11 C 0.5587(3) 0.57181(12) 0.31465(15) 0.0562(4) Uani 1 1 d .
H11 H 0.6291 0.5653 0.2785 0.067 Uiso 1 1 calc R
C12 C 0.6225(3) 0.60628(15) 0.41004(16) 0.0710(6) Uani 1 1 d .
H12 H 0.7358 0.6225 0.4380 0.085 Uiso 1 1 calc R
C13 C 0.5193(4) 0.61670(14) 0.46389(14) 0.0718(6) Uani 1 1 d .
H13 H 0.5631 0.6394 0.5284 0.086 Uiso 1 1 calc R
C14 C 0.3528(4) 0.59374(15) 0.42266(15) 0.0703(6) Uani 1 1 d .
H14 H 0.2824 0.6014 0.4587 0.084 Uiso 1 1 calc R
C15 C 0.2887(3) 0.55913(13) 0.32764(15) 0.0599(5) Uani 1 1 d .
H15 H 0.1748 0.5437 0.3000 0.072 Uiso 1 1 calc R
C16 C 0.2848(2) 0.57105(11) -0.09070(11) 0.0421(3) Uani 1 1 d .
C17 C 0.1794(2) 0.54966(12) -0.18720(12) 0.0475(4) Uani 1 1 d .
H17 H 0.0999 0.5056 -0.1973 0.057 Uiso 1 1 calc R
C18 C 0.1908(2) 0.59289(13) -0.26834(12) 0.0499(4) Uani 1 1 d .
C19 C 0.3092(2) 0.65761(12) -0.25497(13) 0.0501(4) Uani 1 1 d .
C20 C 0.4160(3) 0.67896(13) -0.15943(15) 0.0553(4) Uani 1 1 d .
H20 H 0.4970 0.7222 -0.1498 0.066 Uiso 1 1 calc R
C21 C 0.4032(2) 0.63640(12) -0.07829(13) 0.0520(4) Uani 1 1 d .
H21 H 0.4751 0.6517 -0.0141 0.062 Uiso 1 1 calc R
C22 C 0.1238(4) 0.23508(16) 0.27780(19) 0.0798(7) Uani 1 1 d .
H22A H 0.1965 0.1860 0.2831 0.120 Uiso 1 1 calc R
H22B H 0.0091 0.2155 0.2601 0.120 Uiso 1 1 calc R
H22C H 0.1590 0.2649 0.3408 0.120 Uiso 1 1 calc R

loop_
_atom_site_aniso_label
_atom_site_aniso_U_11
_atom_site_aniso_U_22
_atom_site_aniso_U_33
_atom_site_aniso_U_23
_atom_site_aniso_U_13
_atom_site_aniso_U_12
Cl1 0.0698(4) 0.1122(5) 0.0344(2) 0.0020(2) 0.0027(2) -0.0116(3)
Cl2 0.0979(5) 0.0746(4) 0.0535(3) 0.0134(2) 0.0300(3) -0.0014(3)
N1 0.0457(7) 0.0534(8) 0.0378(7) -0.0077(6) 0.0132(6) -0.0007(6)
C1 0.0408(7) 0.0482(9) 0.0354(7) -0.0045(6) 0.0110(6) 0.0057(6)
C2 0.0482(8) 0.0470(9) 0.0385(8) -0.0068(6) 0.0140(7) 0.0001(7)
C3 0.0416(8) 0.0499(9) 0.0339(7) -0.0069(6) 0.0102(6) 0.0046(6)
C4 0.0406(8) 0.0494(9) 0.0365(7) -0.0042(6) 0.0130(6) 0.0051(6)
C5 0.0552(10) 0.0556(10) 0.0429(8) -0.0023(7) 0.0194(7) 0.0039(8)
C6 0.0631(11) 0.0538(10) 0.0590(11) 0.0007(8) 0.0289(9) 0.0021(8)
C7 0.0686(12) 0.0532(11) 0.0663(12) -0.0121(9) 0.0298(10) -0.0114(9)
C8 0.0608(11) 0.0572(11) 0.0491(9) -0.0153(8) 0.0196(8) -0.0092(8)
C9 0.0438(8) 0.0509(9) 0.0387(8) -0.0066(6) 0.0136(7) 0.0021(7)
C10 0.0522(9) 0.0468(9) 0.0334(7) -0.0023(6) 0.0100(7) 0.0012(7)
C11 0.0534(10) 0.0589(11) 0.0479(10) -0.0018(8) 0.0086(8) 0.0030(8)
C12 0.0654(12) 0.0667(13) 0.0543(11) -0.0042(9) -0.0092(9) -0.0040(10)
C13 0.1071(18) 0.0609(12) 0.0327(8) -0.0050(8) 0.0084(10) -0.0041(12)
C14 0.1013(18) 0.0713(13) 0.0433(10) -0.0107(9) 0.0324(11) -0.0047(12)
C15 0.0645(12) 0.0701(12) 0.0469(10) -0.0145(8) 0.0227(9) -0.0079(9)
C16 0.0403(8) 0.0508(9) 0.0337(7) -0.0051(6) 0.0118(6) 0.0057(6)
C17 0.0430(8) 0.0592(10) 0.0361(8) -0.0024(7) 0.0095(6) 0.0006(7)
C18 0.0461(9) 0.0631(10) 0.0348(7) 0.0001(7) 0.0083(6) 0.0080(8)
C19 0.0589(10) 0.0513(9) 0.0416(8) 0.0027(7) 0.0203(8) 0.0107(8)
C20 0.0630(11) 0.0532(10) 0.0517(10) -0.0072(8) 0.0233(9) -0.0057(8)
C21 0.0556(10) 0.0590(10) 0.0391(8) -0.0099(7) 0.0149(7) -0.0041(8)
C22 0.1063(19) 0.0646(13) 0.0762(15) 0.0053(11) 0.0425(15) -0.0083(13)

loop_
_atom_type_symbol
_atom_type_description
_atom_type_scat_dispersion_real
_atom_type_scat_dispersion_imag
_atom_type_scat_source
C C 0.0033 0.0016 'International Tables Vol C Tables 4.2.6.8 and 6.1.1.4'
H H 0.0000 0.0000 'International Tables Vol C Tables 4.2.6.8 and 6.1.1.4'
Cl Cl 0.1484 0.1585 'International Tables Vol C Tables 4.2.6.8 and 6.1.1.4'
N N 0.0061 0.0033 'International Tables Vol C Tables 4.2.6.8 and 6.1.1.4'

loop_
_geom_angle_atom_site_label_1
_geom_angle_atom_site_label_2
_geom_angle_atom_site_label_3
_geom_angle
C1 N1 C9 117.96(14)
N1 C1 C2 122.28(15)
N1 C1 C16 116.33(14)
C2 C1 C16 121.37(15)
C3 C2 C1 121.06(16)
C3 C2 H2 119.5
C1 C2 H2 119.5
C2 C3 C4 117.95(14)
C2 C3 C10 119.87(15)
C4 C3 C10 122.18(15)
C5 C4 C9 118.45(16)
C5 C4 C3 124.38(15)
C9 C4 C3 117.13(15)
C6 C5 C4 121.98(17)
C6 C5 H5 119.0
C4 C5 H5 119.0
C5 C6 C7 118.46(18)
C5 C6 C22 121.3(2)
C7 C6 C22 120.3(2)
C8 C7 C6 121.36(18)
C8 C7 H7 119.3
C6 C7 H7 119.3
C7 C8 C9 121.08(18)
C7 C8 H8 119.5
C9 C8 H8 119.5
N1 C9 C8 117.99(15)
N1 C9 C4 123.48(15)
C8 C9 C4 118.52(16)
C11 C10 C15 118.33(16)
C11 C10 C3 120.80(16)
C15 C10 C3 120.85(16)
C10 C11 C12 120.4(2)
C10 C11 H11 119.8
C12 C11 H11 119.8
C13 C12 C11 120.4(2)
C13 C12 H12 119.8
C11 C12 H12 119.8
C14 C13 C12 119.90(18)
C14 C13 H13 120.0
C12 C13 H13 120.0
C13 C14 C15 120.0(2)
C13 C14 H14 120.0
C15 C14 H14 120.0
C14 C15 C10 121.1(2)
C14 C15 H15 119.5
C10 C15 H15 119.4
C17 C16 C21 118.17(16)
C17 C16 C1 118.84(15)
C21 C16 C1 122.99(14)
C18 C17 C16 120.79(17)
C18 C17 H17 119.6
C16 C17 H17 119.6
C17 C18 C19 120.45(16)
C17 C18 Cl1 118.69(15)
C19 C18 Cl1 120.86(14)
C18 C19 C20 119.37(17)
C18 C19 Cl2 121.25(14)
C20 C19 Cl2 119.38(15)
C21 C20 C19 120.15(18)
C21 C20 H20 119.9
C19 C20 H20 119.9
C20 C21 C16 121.06(16)
C20 C21 H21 119.5
C16 C21 H21 119.5
C6 C22 H22A 109.5
C6 C22 H22B 109.5
H22A C22 H22B 109.5
C6 C22 H22C 109.5
H22A C22 H22C 109.5
H22B C22 H22C 109.5

loop_
_geom_bond_atom_site_label_1
_geom_bond_atom_site_label_2
_geom_bond_distance
Cl1 C18 1.7242(18)
Cl2 C19 1.7206(18)
N1 C1 1.318(2)
N1 C9 1.357(2)
C1 C2 1.408(2)
C1 C16 1.480(2)
C2 C3 1.361(2)
C2 H2 0.9300
C3 C4 1.422(2)
C3 C10 1.477(2)
C4 C5 1.410(2)
C4 C9 1.414(2)
C5 C6 1.364(3)
C5 H5 0.9300
C6 C7 1.408(3)
C6 C22 1.503(3)
C7 C8 1.347(3)
C7 H7 0.9300
C8 C9 1.409(3)
C8 H8 0.9300
C10 C11 1.381(3)
C10 C15 1.384(3)
C11 C12 1.381(3)
C11 H11 0.9300
C12 C13 1.374(4)
C12 H12 0.9300
C13 C14 1.363(4)
C13 H13 0.9300
C14 C15 1.378(3)
C14 H14 0.9300
C15 H15 0.9300
C16 C17 1.385(2)
C16 C21 1.386(3)
C17 C18 1.377(2)
C17 H17 0.9300
C18 C19 1.377(3)
C19 C20 1.378(3)
C20 C21 1.376(3)
C20 H20 0.9300
C21 H21 0.9300
C22 H22A 0.9600
C22 H22B 0.9600
C22 H22C 0.9600

loop_
_geom_torsion_atom_site_label_1
_geom_torsion_atom_site_label_2
_geom_torsion_atom_site_label_3
_geom_torsion_atom_site_label_4
_geom_torsion
C9 N1 C1 C2 -2.6(2)
C9 N1 C1 C16 179.06(14)
N1 C1 C2 C3 1.3(3)
C16 C1 C2 C3 179.46(15)
C1 C2 C3 C4 2.2(2)
C1 C2 C3 C10 -177.25(15)
C2 C3 C4 C5 173.80(16)
C10 C3 C4 C5 -6.8(2)
C2 C3 C4 C9 -4.0(2)
C10 C3 C4 C9 175.43(15)
C9 C4 C5 C6 -1.6(3)
C3 C4 C5 C6 -179.39(16)
C4 C5 C6 C7 -1.6(3)
C4 C5 C6 C22 178.53(19)
C5 C6 C7 C8 2.7(3)
C22 C6 C7 C8 -177.5(2)
C6 C7 C8 C9 -0.4(3)
C1 N1 C9 C8 -178.46(15)
C1 N1 C9 C4 0.6(2)
C7 C8 C9 N1 176.17(18)
C7 C8 C9 C4 -2.9(3)
C5 C4 C9 N1 -175.19(15)
C3 C4 C9 N1 2.8(2)
C5 C4 C9 C8 3.9(2)
C3 C4 C9 C8 -178.21(15)
C2 C3 C10 C11 -53.6(2)
C4 C3 C10 C11 126.99(18)
C2 C3 C10 C15 124.9(2)
C4 C3 C10 C15 -54.6(2)
C15 C10 C11 C12 1.3(3)
C3 C10 C11 C12 179.77(18)
C10 C11 C12 C13 -0.4(3)
C11 C12 C13 C14 -0.7(3)
C12 C13 C14 C15 0.8(4)
C13 C14 C15 C10 0.1(4)
C11 C10 C15 C14 -1.1(3)
C3 C10 C15 C14 -179.62(19)
N1 C1 C16 C17 14.2(2)
C2 C1 C16 C17 -164.14(15)
N1 C1 C16 C21 -165.28(16)
C2 C1 C16 C21 16.4(2)
C21 C16 C17 C18 -0.7(3)
C1 C16 C17 C18 179.81(15)
C16 C17 C18 C19 0.8(3)
C16 C17 C18 Cl1 -179.09(13)
C17 C18 C19 C20 -0.2(3)
Cl1 C18 C19 C20 179.75(15)
C17 C18 C19 Cl2 179.18(14)
Cl1 C18 C19 Cl2 -0.9(2)
C18 C19 C20 C21 -0.6(3)
Cl2 C19 C20 C21 -179.92(14)
C19 C20 C21 C16 0.7(3)
C17 C16 C21 C20 0.0(3)
C1 C16 C21 C20 179.43(16)
